data_2100296
loop_
_publ_author_name
'Hao, Xiang'
'Parkin, Sean'
'Brock, Carolyn Pratt'

_publ_section_title
;
 Three modulation patterns in four related
 [<i>M</i>(H~2~O)~2~(15-crown-5)](NO~3~)~2~ structures
;
_journal_coeditor_code BM5026
_journal_issue 6
_journal_name_full 'Acta Crystallographica Section B'
_journal_page_first 675
_journal_page_last 688
_journal_paper_doi 10.1107/S0108768105026662
_journal_volume 61
_journal_year 2005
_chemical_formula_moiety '(C10 H24 O7 Mg 2+), 2(N O3 1-)'
_chemical_formula_sum 'C10 H24 Mg N2 O13'
_chemical_formula_weight 404.62
_chemical_name_systematic
;
 diaqua(15-crown-5)magnesium(II) nitrate
;
_space_group_IT_number 14
_symmetry_cell_setting monoclinic
_symmetry_space_group_name_Hall '-P 2ybc'
_symmetry_space_group_name_H-M 'P 1 21/c 1'
_atom_sites_solution_hydrogens geom
_atom_sites_solution_primary direct
_atom_sites_solution_secondary difmap
_audit_creation_method SHELXL-97
_cell_angle_alpha 90.00
_cell_angle_beta 96.77(3)
_cell_angle_gamma 90.00
_cell_formula_units_Z 12
_cell_length_a 14.601(3)
_cell_length_b 14.182(3)
_cell_length_c 26.241(5)
_cell_measurement_reflns_used 12854
_cell_measurement_temperature 294(2)
_cell_measurement_theta_max 27.48
_cell_measurement_theta_min 1.00
_cell_volume 5395.9(19)
_computing_cell_refinement 'SCALEPACK (Otwinowski & Minor, 1997)'
_computing_data_collection 'COLLECT (Nonius, 1999)'
_computing_data_reduction 'DENZO-SMN (Otwinowski & Minor, 1997)'
_computing_molecular_graphics 'XP in Siemens SHELXTL (Sheldrick, 1994)'
_computing_publication_material
;
SHELX97-2 (Sheldrick, 1997) and local procedures
;
_computing_structure_refinement 'SHELXL-97 (Sheldrick, 1997)'
_computing_structure_solution 'SHELXS-97 (Sheldrick, 1997)'
_diffrn_ambient_temperature 294(2)
_diffrn_detector_area_resol_mean 18
_diffrn_measured_fraction_theta_full 1.000
_diffrn_measured_fraction_theta_max 1.000
_diffrn_measurement_device_type 'Nonius KappaCCD diffractometer'
_diffrn_measurement_method '\w scans at fixed \c = 55\%'
_diffrn_radiation_monochromator graphite
_diffrn_radiation_source 'fine-focus sealed tube'
_diffrn_radiation_type MoK\a
_diffrn_radiation_wavelength 0.71073
_diffrn_reflns_av_R_equivalents 0.0812
_diffrn_reflns_av_sigmaI/netI 0.1164
_diffrn_reflns_limit_h_max 17
_diffrn_reflns_limit_h_min -17
_diffrn_reflns_limit_k_max 16
_diffrn_reflns_limit_k_min -16
_diffrn_reflns_limit_l_max 31
_diffrn_reflns_limit_l_min -31
_diffrn_reflns_number 18536
_diffrn_reflns_theta_full 25.00
_diffrn_reflns_theta_max 25.00
_diffrn_reflns_theta_min 1.40
_diffrn_standards_decay_% <1
_exptl_absorpt_coefficient_mu 0.168
_exptl_absorpt_correction_T_max 0.9834
_exptl_absorpt_correction_T_min 0.9513
_exptl_absorpt_correction_type multi-scan
_exptl_absorpt_process_details 'SCALEPACK (Otwinowski & Minor, 1997)'
_exptl_crystal_colour colourless
_exptl_crystal_density_diffrn 1.494
_exptl_crystal_density_method 'not measured'
_exptl_crystal_description block
_exptl_crystal_F_000 2568
_exptl_crystal_size_max 0.30
_exptl_crystal_size_mid 0.20
_exptl_crystal_size_min 0.10
_refine_diff_density_max 0.245
_refine_diff_density_min -0.272
_refine_ls_extinction_method none
_refine_ls_goodness_of_fit_ref 0.865
_refine_ls_hydrogen_treatment mixed
_refine_ls_matrix_type full
_refine_ls_number_parameters 740
_refine_ls_number_reflns 9497
_refine_ls_number_restraints 18
_refine_ls_restrained_S_all 0.864
_refine_ls_R_factor_all 0.1936
_refine_ls_R_factor_gt 0.0482
_refine_ls_shift/su_max 0.000
_refine_ls_shift/su_mean 0.000
_refine_ls_structure_factor_coef Fsqd
_refine_ls_weighting_details 'calc w=1/[\s^2^(Fo^2^)+(0.0513P)^2^+0.0000P] where P=(Fo^2^+2Fc^2^)/3'
_refine_ls_weighting_scheme calc
_refine_ls_wR_factor_gt 0.0934
_refine_ls_wR_factor_ref 0.1365
_reflns_number_gt 3115
_reflns_number_total 9497
_reflns_threshold_expression >2\s(I)
_cod_data_source_file bm5026.cif
_cod_data_source_block k02169
_cod_original_cell_volume 5396.0(19)
_cod_original_sg_symbol_H-M 'P 21/c'
_cod_database_code 2100296
_cod_database_fobs_code 2100296

loop_
_symmetry_equiv_pos_as_xyz
'x, y, z'
'-x, y+1/2, -z+1/2'
'-x, -y, -z'
'x, -y-1/2, z-1/2'

loop_
_atom_site_label
_atom_site_fract_x
_atom_site_fract_y
_atom_site_fract_z
_atom_site_U_iso_or_equiv
_atom_site_adp_type
_atom_site_calc_flag
_atom_site_refinement_flags
_atom_site_occupancy
_atom_site_disorder_assembly
_atom_site_disorder_group
_atom_site_type_symbol
Mg1_1 0.25566(7) 0.49940(7) 0.00757(4) 0.0333(5) Uani d . 1 . . Mg
O1_1 0.37515(17) 0.53291(18) -0.03526(9) 0.0402(7) Uani d . 1 . . O
O2_1 0.34310(18) 0.59921(19) 0.05379(10) 0.0439(8) Uani d . 1 . . O
O3_1 0.20308(19) 0.5106(2) 0.08242(9) 0.0453(8) Uani d . 1 . . O
O4_1 0.12089(18) 0.4250(2) 0.00066(10) 0.0499(8) Uani d . 1 . . O
O5_1 0.23358(18) 0.43317(17) -0.06525(9) 0.0422(7) Uani d . 1 . . O
O6_1 0.3226(2) 0.3828(2) 0.03551(10) 0.0500(9) Uani d D 1 . . O
H6W1_1 0.340(3) 0.343(2) 0.0192(12) 0.075 Uiso d D 1 . . H
H6W2_1 0.340(3) 0.368(3) 0.0628(8) 0.075 Uiso d D 1 . . H
O7_1 0.1891(2) 0.6148(2) -0.02187(11) 0.0531(9) Uani d D 1 . . O
H7W1_1 0.167(3) 0.619(3) -0.0486(9) 0.080 Uiso d D 1 . . H
H7W2_1 0.174(3) 0.655(2) -0.0065(13) 0.080 Uiso d D 1 . . H
C1_1 0.4222(3) 0.6171(3) -0.01795(15) 0.0550(13) Uani d . 1 . . C
H1A_1 0.3866 0.6721 -0.0301 0.066 Uiso calc R 1 . . H
H1B_1 0.4819 0.6202 -0.0306 0.066 Uiso calc R 1 . . H
C2_1 0.4334(3) 0.6132(3) 0.03960(16) 0.0575(14) Uani d . 1 . . C
H2A_1 0.4737 0.5616 0.0519 0.069 Uiso calc R 1 . . H
H2B_1 0.4596 0.6717 0.0540 0.069 Uiso calc R 1 . . H
C3_1 0.3373(3) 0.5963(3) 0.10767(14) 0.0498(13) Uani d . 1 . . C
H3A_1 0.3637 0.6529 0.1242 0.060 Uiso calc R 1 . . H
H3B_1 0.3701 0.5420 0.1231 0.060 Uiso calc R 1 . . H
C4_1 0.2368(3) 0.5896(3) 0.11326(15) 0.0499(13) Uani d . 1 . . C
H4A_1 0.2277 0.5796 0.1489 0.060 Uiso calc R 1 . . H
H4B_1 0.2051 0.6469 0.1012 0.060 Uiso calc R 1 . . H
C5_1 0.1065(3) 0.4937(4) 0.08092(16) 0.0662(15) Uani d . 1 . . C
H5A_1 0.0716 0.5473 0.0661 0.079 Uiso calc R 1 . . H
H5B_1 0.0902 0.4831 0.1152 0.079 Uiso calc R 1 . . H
C6_1 0.0865(3) 0.4078(4) 0.04838(17) 0.0689(15) Uani d . 1 . . C
H6A_1 0.1166 0.3531 0.0651 0.083 Uiso calc R 1 . . H
H6B_1 0.0207 0.3961 0.0429 0.083 Uiso calc R 1 . . H
C7_1 0.1175(3) 0.3453(3) -0.03269(17) 0.0636(15) Uani d . 1 . . C
H7A_1 0.0545 0.3231 -0.0404 0.076 Uiso calc R 1 . . H
H7B_1 0.1547 0.2943 -0.0166 0.076 Uiso calc R 1 . . H
C8_1 0.1543(3) 0.3764(3) -0.08059(16) 0.0592(15) Uani d . 1 . . C
H8A_1 0.1711 0.3222 -0.1000 0.071 Uiso calc R 1 . . H
H8B_1 0.1082 0.4127 -0.1019 0.071 Uiso calc R 1 . . H
C9_1 0.3010(3) 0.4390(3) -0.10039(14) 0.0446(13) Uani d . 1 . . C
H9A_1 0.2715 0.4372 -0.1355 0.054 Uiso calc R 1 . . H
H9B_1 0.3440 0.3868 -0.0952 0.054 Uiso calc R 1 . . H
C10_1 0.3499(3) 0.5303(3) -0.08984(14) 0.0471(13) Uani d . 1 . . C
H10A_1 0.4043 0.5334 -0.1077 0.056 Uiso calc R 1 . . H
H10B_1 0.3098 0.5828 -0.1009 0.056 Uiso calc R 1 . . H
Mg2_2 0.24828(10) 0.49977(12) 0.33000(5) 0.0350(4) Uani d . 1 . . Mg
O1_2 0.12594(16) 0.47087(18) 0.37086(9) 0.0432(7) Uani d . 1 . . O
O2_2 0.15982(17) 0.40249(18) 0.28277(9) 0.0448(7) Uani d . 1 . . O
O3_2 0.30187(18) 0.48786(19) 0.25539(9) 0.0451(8) Uani d . 1 . . O
O4_2 0.38460(17) 0.57077(18) 0.33815(10) 0.0487(8) Uani d . 1 . . O
O5_2 0.27023(18) 0.56418(17) 0.40294(9) 0.0453(7) Uani d . 1 . . O
O6_2 0.1857(2) 0.6192(2) 0.30176(11) 0.0524(10) Uani d D 1 . . O
H6W1_2 0.173(3) 0.660(3) 0.3179(13) 0.079 Uiso d D 1 . . H
H6W2_2 0.159(3) 0.623(3) 0.2757(9) 0.079 Uiso d D 1 . . H
O7_2 0.3112(2) 0.3826(2) 0.35928(11) 0.0501(9) Uani d D 1 . . O
H7W1_2 0.342(3) 0.382(3) 0.3847(10) 0.075 Uiso d D 1 . . H
H7W2_2 0.320(3) 0.337(2) 0.3458(14) 0.075 Uiso d D 1 . . H
C1_2 0.0765(3) 0.3870(3) 0.35298(15) 0.0585(14) Uani d . 1 . . C
H1A_2 0.0161 0.3857 0.3650 0.070 Uiso calc R 1 . . H
H1B_2 0.1102 0.3311 0.3655 0.070 Uiso calc R 1 . . H
C2_2 0.0673(3) 0.3904(3) 0.29551(15) 0.0603(13) Uani d . 1 . . C
H2A_2 0.0406 0.3323 0.2809 0.072 Uiso calc R 1 . . H
H2B_2 0.0285 0.4428 0.2827 0.072 Uiso calc R 1 . . H
C3_2 0.1674(3) 0.4031(3) 0.22894(14) 0.0526(13) Uani d . 1 . . C
H3A_2 0.1355 0.4571 0.2126 0.063 Uiso calc R 1 . . H
H3B_2 0.1412 0.3461 0.2128 0.063 Uiso calc R 1 . . H
C4_2 0.2684(3) 0.4086(3) 0.22455(15) 0.0516(13) Uani d . 1 . . C
H4A_2 0.2992 0.3511 0.2372 0.062 Uiso calc R 1 . . H
H4B_2 0.2790 0.4179 0.1891 0.062 Uiso calc R 1 . . H
C5_2 0.3995(3) 0.5017(3) 0.25834(16) 0.0615(14) Uani d . 1 . . C
H5A_2 0.4180 0.5104 0.2243 0.074 Uiso calc R 1 . . H
H5B_2 0.4321 0.4478 0.2743 0.074 Uiso calc R 1 . . H
C6_2 0.4198(3) 0.5882(3) 0.29016(16) 0.0628(15) Uani d . 1 . . C
H6A_2 0.4858 0.5997 0.2957 0.075 Uiso calc R 1 . . H
H6B_2 0.3899 0.6428 0.2732 0.075 Uiso calc R 1 . . H
C7_2 0.3888(3) 0.6510(3) 0.37130(16) 0.0591(14) Uani d . 1 . . C
H7A_2 0.3527 0.7025 0.3550 0.071 Uiso calc R 1 . . H
H7B_2 0.4521 0.6720 0.3794 0.071 Uiso calc R 1 . . H
C8_2 0.3501(3) 0.6200(3) 0.41891(16) 0.0564(14) Uani d . 1 . . C
H8A_2 0.3953 0.5831 0.4404 0.068 Uiso calc R 1 . . H
H8B_2 0.3335 0.6743 0.4383 0.068 Uiso calc R 1 . . H
C9_2 0.2015(3) 0.5629(3) 0.43719(15) 0.0497(13) Uani d . 1 . . C
H9A_2 0.1613 0.6173 0.4315 0.060 Uiso calc R 1 . . H
H9B_2 0.2297 0.5635 0.4726 0.060 Uiso calc R 1 . . H
C10_2 0.1482(3) 0.4735(3) 0.42573(14) 0.0531(13) Uani d . 1 . . C
H10A_2 0.1851 0.4192 0.4376 0.064 Uiso calc R 1 . . H
H10B_2 0.0924 0.4736 0.4425 0.064 Uiso calc R 1 . . H
Mg3_3 0.24682(10) 0.50081(11) 0.66328(5) 0.0342(3) Uani d . 1 . . Mg
O1_3 0.12759(16) 0.46632(18) 0.70603(9) 0.0413(7) Uani d . 1 . . O
O2_3 0.16214(17) 0.39780(18) 0.61815(9) 0.0445(7) Uani d . 1 . . O
O3_3 0.29802(18) 0.49063(19) 0.58871(9) 0.0451(7) Uani d . 1 . . O
O4_3 0.37896(17) 0.58149(19) 0.66839(10) 0.0493(8) Uani d . 1 . . O
O5_3 0.26778(17) 0.56794(18) 0.73571(9) 0.0441(7) Uani d . 1 . . O
O6_3 0.1769(2) 0.6145(2) 0.63416(11) 0.0519(9) Uani d D 1 . . O
H6W1_3 0.162(3) 0.655(2) 0.6500(12) 0.078 Uiso d D 1 . . H
H6W2_3 0.161(3) 0.626(3) 0.6064(8) 0.078 Uiso d D 1 . . H
O7_3 0.3177(2) 0.3883(2) 0.69317(11) 0.0499(9) Uani d D 1 . . O
H7W1_3 0.347(3) 0.392(3) 0.7194(10) 0.075 Uiso d D 1 . . H
H7W2_3 0.335(3) 0.346(2) 0.6800(14) 0.075 Uiso d D 1 . . H
C1_3 0.0820(3) 0.3807(3) 0.68946(16) 0.0599(14) Uani d . 1 . . C
H1A_3 0.0220 0.3772 0.7017 0.072 Uiso calc R 1 . . H
H1B_3 0.1183 0.3267 0.7024 0.072 Uiso calc R 1 . . H
C2_3 0.0720(3) 0.3828(3) 0.63205(15) 0.0617(14) Uani d . 1 . . C
H2A_3 0.0471 0.3235 0.6181 0.074 Uiso calc R 1 . . H
H2B_3 0.0310 0.4333 0.6191 0.074 Uiso calc R 1 . . H
C3_3 0.1687(3) 0.3977(3) 0.56420(14) 0.0548(14) Uani d . 1 . . C
H3A_3 0.1332 0.4493 0.5475 0.066 Uiso calc R 1 . . H
H3B_3 0.1457 0.3388 0.5488 0.066 Uiso calc R 1 . . H
C4_3 0.2695(3) 0.4095(3) 0.55890(14) 0.0504(13) Uani d . 1 . . C
H4A_3 0.3041 0.3544 0.5718 0.060 Uiso calc R 1 . . H
H4B_3 0.2787 0.4190 0.5233 0.060 Uiso calc R 1 . . H
C5_3 0.3925(3) 0.5152(4) 0.58803(16) 0.0646(15) Uani d . 1 . . C
H5A_3 0.4054 0.5267 0.5531 0.078 Uiso calc R 1 . . H
H5B_3 0.4322 0.4647 0.6025 0.078 Uiso calc R 1 . . H
C6_3 0.4086(3) 0.6022(3) 0.61946(15) 0.0704(16) Uani d . 1 . . C
H6A_3 0.4735 0.6189 0.6234 0.084 Uiso calc R 1 . . H
H6B_3 0.3735 0.6544 0.6032 0.084 Uiso calc R 1 . . H
C7_3 0.3792(3) 0.6609(3) 0.70200(15) 0.0574(13) Uani d . 1 . . C
H7A_3 0.3391 0.7100 0.6863 0.069 Uiso calc R 1 . . H
H7B_3 0.4410 0.6862 0.7093 0.069 Uiso calc R 1 . . H
C8_3 0.3452(3) 0.6270(3) 0.75031(16) 0.0571(14) Uani d . 1 . . C
H8A_3 0.3932 0.5920 0.7709 0.069 Uiso calc R 1 . . H
H8B_3 0.3273 0.6801 0.7703 0.069 Uiso calc R 1 . . H
C9_3 0.2001(3) 0.5635(3) 0.77051(14) 0.0462(13) Uani d . 1 . . C
H9A_3 0.1569 0.6154 0.7645 0.055 Uiso calc R 1 . . H
H9B_3 0.2291 0.5667 0.8057 0.055 Uiso calc R 1 . . H
C10_3 0.1511(3) 0.4708(3) 0.76071(13) 0.0468(12) Uani d . 1 . . C
H10A_3 0.1911 0.4188 0.7727 0.056 Uiso calc R 1 . . H
H10B_3 0.0960 0.4685 0.7781 0.056 Uiso calc R 1 . . H
N1_4 0.0989(3) 0.6795(3) -0.14317(15) 0.0481(12) Uani d . 1 . . N
O8_4 0.0924(2) 0.6054(2) -0.11887(12) 0.0686(11) Uani d . 1 . . O
O9_4 0.1689(3) 0.7288(2) -0.13210(12) 0.0763(12) Uani d . 1 . . O
O10_4 0.0412(2) 0.7030(2) -0.17852(13) 0.0869(13) Uani d . 1 . . O
N2_5 0.0815(3) 0.6856(3) 0.18305(16) 0.0477(12) Uani d . 1 . . N
O8_5 0.0637(3) 0.6147(3) 0.20634(14) 0.0861(13) Uani d . 1 . . O
O9_5 0.1463(2) 0.7357(3) 0.20024(12) 0.0829(13) Uani d . 1 . . O
O10_5 0.0385(2) 0.7055(2) 0.14103(13) 0.0854(13) Uani d . 1 . . O
N3_6 0.0857(3) 0.6846(3) 0.51453(15) 0.0479(12) Uani d . 1 . . N
O8_6 0.0575(3) 0.6135(3) 0.53398(13) 0.0961(14) Uani d . 1 . . O
O9_6 0.1612(3) 0.7184(3) 0.53341(12) 0.0786(12) Uani d . 1 . . O
O10_6 0.0435(2) 0.7214(2) 0.47648(12) 0.0774(12) Uani d . 1 . . O
N4_7 0.4216(3) 0.3136(3) 0.15579(16) 0.0466(11) Uani d . 1 . . N
O8_7 0.4503(3) 0.3824(3) 0.13434(13) 0.0955(14) Uani d . 1 . . O
O9_7 0.3503(2) 0.2740(2) 0.13574(11) 0.0750(11) Uani d . 1 . . O
O10_7 0.4606(2) 0.2835(2) 0.19640(12) 0.0706(11) Uani d . 1 . . O
N5_8 0.4085(3) 0.3184(3) 0.48051(15) 0.0459(12) Uani d . 1 . . N
O8_8 0.4161(2) 0.3904(2) 0.45428(11) 0.0684(11) Uani d . 1 . . O
O9_8 0.3433(2) 0.2643(2) 0.46795(12) 0.0720(11) Uani d . 1 . . O
O10_8 0.4626(2) 0.3020(2) 0.51876(13) 0.0830(12) Uani d . 1 . . O
N6_9 0.4009(3) 0.3210(3) 0.81411(15) 0.0452(11) Uani d . 1 . . N
O8_9 0.4173(2) 0.3943(3) 0.79071(12) 0.0746(11) Uani d . 1 . . O
O9_9 0.3245(2) 0.2822(2) 0.80294(11) 0.0652(10) Uani d . 1 . . O
O10_9 0.4557(2) 0.2893(2) 0.84882(12) 0.0736(11) Uani d . 1 . . O

loop_
_atom_site_aniso_label
_atom_site_aniso_U_11
_atom_site_aniso_U_22
_atom_site_aniso_U_33
_atom_site_aniso_U_12
_atom_site_aniso_U_13
_atom_site_aniso_U_23
Mg1_1 0.0317(10) 0.0338(12) 0.0347(8) 0.0010(9) 0.0047(7) -0.0025(8)
O1_1 0.0411(18) 0.042(2) 0.0377(17) -0.0062(16) 0.0063(14) 0.0012(15)
O2_1 0.0403(19) 0.050(2) 0.0414(18) -0.0016(17) 0.0033(15) -0.0060(16)
O3_1 0.049(2) 0.046(2) 0.0426(17) -0.0023(17) 0.0109(15) -0.0096(16)
O4_1 0.051(2) 0.053(2) 0.0489(18) -0.0122(16) 0.0156(16) -0.0047(17)
O5_1 0.0408(18) 0.048(2) 0.0387(17) -0.0095(16) 0.0079(15) -0.0066(15)
O6_1 0.066(2) 0.044(2) 0.0391(17) 0.0200(19) 0.0046(19) 0.0005(17)
O7_1 0.059(2) 0.056(3) 0.0428(18) 0.019(2) 0.0014(18) 0.0026(18)
C1_1 0.050(3) 0.052(4) 0.068(3) -0.018(3) 0.024(3) -0.003(3)
C2_1 0.036(3) 0.065(4) 0.071(3) -0.012(3) 0.004(3) -0.015(3)
C3_1 0.059(3) 0.046(3) 0.043(3) 0.000(3) -0.001(3) -0.010(2)
C4_1 0.064(4) 0.050(3) 0.038(3) 0.012(3) 0.014(3) -0.011(2)
C5_1 0.052(3) 0.095(4) 0.057(3) -0.013(3) 0.027(3) -0.012(3)
C6_1 0.055(3) 0.091(4) 0.065(3) -0.036(3) 0.024(3) -0.010(3)
C7_1 0.069(4) 0.059(4) 0.064(3) -0.024(3) 0.014(3) -0.011(3)
C8_1 0.063(3) 0.061(4) 0.053(3) -0.011(3) 0.001(3) -0.021(3)
C9_1 0.045(3) 0.055(4) 0.034(3) 0.006(3) 0.004(2) -0.003(2)
C10_1 0.047(3) 0.058(4) 0.038(3) -0.001(3) 0.014(2) 0.007(2)
Mg2_2 0.0355(8) 0.0327(8) 0.0376(7) 0.0016(7) 0.0076(6) -0.0019(6)
O1_2 0.0425(18) 0.050(2) 0.0379(16) -0.0065(15) 0.0068(13) -0.0030(15)
O2_2 0.0411(18) 0.050(2) 0.0425(17) -0.0021(16) 0.0035(15) -0.0070(15)
O3_2 0.0438(19) 0.047(2) 0.0467(17) 0.0026(16) 0.0124(15) -0.0066(16)
O4_2 0.0490(19) 0.048(2) 0.0501(18) -0.0090(15) 0.0099(16) -0.0058(16)
O5_2 0.0457(18) 0.048(2) 0.0430(16) -0.0070(16) 0.0105(15) -0.0138(15)
O6_2 0.068(2) 0.042(3) 0.045(2) 0.016(2) 0.0016(19) -0.0013(17)
O7_2 0.058(2) 0.044(2) 0.0452(19) 0.016(2) -0.0032(17) -0.0052(17)
C1_2 0.048(3) 0.065(4) 0.063(3) -0.018(3) 0.009(3) -0.002(3)
C2_2 0.050(3) 0.069(4) 0.061(3) -0.017(3) 0.004(3) -0.009(3)
C3_2 0.069(3) 0.045(3) 0.042(3) -0.004(3) -0.003(3) -0.010(2)
C4_2 0.065(4) 0.049(3) 0.043(3) 0.006(3) 0.014(3) -0.007(2)
C5_2 0.045(3) 0.078(4) 0.066(3) -0.009(3) 0.023(3) -0.012(3)
C6_2 0.053(3) 0.072(4) 0.066(3) -0.015(3) 0.020(3) -0.001(3)
C7_2 0.061(3) 0.056(3) 0.061(3) -0.023(3) 0.010(3) -0.008(3)
C8_2 0.049(3) 0.055(3) 0.064(3) -0.017(3) 0.000(3) -0.016(3)
C9_2 0.057(3) 0.059(4) 0.034(3) 0.009(3) 0.011(2) 0.002(3)
C10_2 0.052(3) 0.066(4) 0.041(3) -0.005(3) 0.009(2) 0.003(3)
Mg3_3 0.0350(8) 0.0335(8) 0.0343(7) 0.0012(7) 0.0051(6) -0.0024(6)
O1_3 0.0388(17) 0.0467(19) 0.0393(17) -0.0085(15) 0.0084(13) -0.0046(15)
O2_3 0.0430(18) 0.052(2) 0.0390(17) -0.0047(16) 0.0088(14) -0.0096(15)
O3_3 0.0420(19) 0.050(2) 0.0439(16) -0.0029(16) 0.0080(15) -0.0079(16)
O4_3 0.0458(18) 0.054(2) 0.0491(18) -0.0130(15) 0.0110(15) -0.0065(16)
O5_3 0.0426(18) 0.050(2) 0.0411(17) -0.0090(16) 0.0089(15) -0.0097(14)
O6_3 0.064(2) 0.050(2) 0.0405(17) 0.018(2) 0.000(2) -0.0001(18)
O7_3 0.057(2) 0.047(3) 0.0448(19) 0.017(2) -0.0007(17) -0.0045(17)
C1_3 0.059(3) 0.054(4) 0.069(3) -0.019(3) 0.021(3) -0.012(3)
C2_3 0.049(3) 0.071(4) 0.066(3) -0.015(3) 0.008(3) -0.020(3)
C3_3 0.063(3) 0.053(3) 0.047(3) -0.003(3) 0.000(3) -0.020(2)
C4_3 0.063(4) 0.054(3) 0.034(2) 0.012(3) 0.004(2) -0.002(2)
C5_3 0.055(4) 0.085(4) 0.057(3) -0.014(3) 0.021(3) -0.005(3)
C6_3 0.071(4) 0.091(4) 0.056(3) -0.027(3) 0.032(3) -0.003(3)
C7_3 0.060(3) 0.055(3) 0.059(3) -0.021(3) 0.011(3) -0.014(3)
C8_3 0.053(3) 0.058(4) 0.059(3) -0.019(3) 0.005(3) -0.018(3)
C9_3 0.052(3) 0.059(4) 0.028(2) 0.006(3) 0.008(2) -0.005(2)
C10_3 0.048(3) 0.054(3) 0.039(3) 0.001(3) 0.006(2) 0.005(2)
N1_4 0.052(3) 0.052(3) 0.041(3) 0.007(3) 0.009(2) -0.003(2)
O8_4 0.084(3) 0.054(2) 0.068(2) -0.022(2) 0.0069(19) 0.0146(19)
O9_4 0.093(3) 0.069(3) 0.066(2) -0.035(2) 0.001(2) 0.007(2)
O10_4 0.083(3) 0.097(3) 0.074(2) 0.033(2) -0.022(2) 0.009(2)
N2_5 0.058(3) 0.033(3) 0.054(3) 0.002(3) 0.014(3) -0.005(2)
O8_5 0.107(3) 0.056(3) 0.100(3) -0.014(2) 0.034(2) 0.017(2)
O9_5 0.091(3) 0.090(3) 0.067(2) -0.044(2) 0.006(2) -0.017(2)
O10_5 0.091(3) 0.093(3) 0.066(2) 0.029(2) -0.016(2) 0.006(2)
N3_6 0.064(3) 0.038(3) 0.045(3) -0.002(3) 0.021(3) -0.006(2)
O8_6 0.119(3) 0.067(3) 0.108(3) -0.021(2) 0.036(2) 0.026(2)
O9_6 0.081(3) 0.086(3) 0.064(2) -0.022(2) -0.012(2) -0.012(2)
O10_6 0.077(3) 0.088(3) 0.063(2) 0.017(2) -0.005(2) 0.019(2)
N4_7 0.047(3) 0.043(3) 0.051(3) 0.007(3) 0.011(2) -0.002(2)
O8_7 0.124(3) 0.063(3) 0.107(3) -0.021(2) 0.046(3) 0.023(2)
O9_7 0.078(3) 0.085(3) 0.058(2) -0.025(2) -0.012(2) -0.007(2)
O10_7 0.069(2) 0.073(3) 0.065(2) 0.009(2) -0.0159(19) 0.0117(19)
N5_8 0.051(3) 0.042(3) 0.046(3) 0.007(3) 0.010(2) -0.003(2)
O8_8 0.085(3) 0.057(3) 0.063(2) -0.021(2) 0.0070(19) 0.0174(19)
O9_8 0.089(3) 0.064(3) 0.060(2) -0.035(2) -0.004(2) -0.0014(19)
O10_8 0.078(3) 0.082(3) 0.080(3) 0.014(2) -0.028(2) 0.008(2)
N6_9 0.054(3) 0.040(3) 0.042(3) 0.002(3) 0.007(2) -0.008(2)
O8_9 0.096(3) 0.057(3) 0.071(2) -0.022(2) 0.011(2) 0.015(2)
O9_9 0.067(2) 0.060(3) 0.064(2) -0.015(2) -0.0110(19) 0.0052(18)
O10_9 0.062(2) 0.083(3) 0.071(2) 0.022(2) -0.0128(19) 0.010(2)

loop_
_atom_type_symbol
_atom_type_description
_atom_type_scat_dispersion_real
_atom_type_scat_dispersion_imag
_atom_type_scat_source
C C 0.0033 0.0016 'International Tables Vol C Tables 4.2.6.8 and 6.1.1.4'
H H 0.0000 0.0000 'International Tables Vol C Tables 4.2.6.8 and 6.1.1.4'
N N 0.0061 0.0033 'International Tables Vol C Tables 4.2.6.8 and 6.1.1.4'
O O 0.0106 0.0060 'International Tables Vol C Tables 4.2.6.8 and 6.1.1.4'
Mg Mg 0.0486 0.0363 'International Tables Vol C Tables 4.2.6.8 and 6.1.1.4'

loop_
_geom_angle_atom_site_label_1
_geom_angle_atom_site_label_2
_geom_angle_atom_site_label_3
_geom_angle
_geom_angle_publ_flag
O7_1 Mg1_1 O6_1 178.76(12) no
O7_1 Mg1_1 O5_1 89.94(12) no
O6_1 Mg1_1 O5_1 88.85(11) no
O7_1 Mg1_1 O2_1 84.84(13) no
O6_1 Mg1_1 O2_1 95.95(12) no
O5_1 Mg1_1 O2_1 143.83(12) no
O7_1 Mg1_1 O3_1 94.61(12) no
O6_1 Mg1_1 O3_1 86.55(11) no
O5_1 Mg1_1 O3_1 143.70(12) no
O2_1 Mg1_1 O3_1 72.46(11) no
O7_1 Mg1_1 O4_1 88.37(14) no
O6_1 Mg1_1 O4_1 91.54(13) no
O5_1 Mg1_1 O4_1 71.15(11) no
O2_1 Mg1_1 O4_1 144.09(12) no
O3_1 Mg1_1 O4_1 73.01(11) no
O7_1 Mg1_1 O1_1 90.26(13) no
O6_1 Mg1_1 O1_1 89.06(12) no
O5_1 Mg1_1 O1_1 71.68(10) no
O2_1 Mg1_1 O1_1 72.58(10) no
O3_1 Mg1_1 O1_1 144.08(12) no
O4_1 Mg1_1 O1_1 142.80(12) no
C1_1 O1_1 C10_1 113.4(3) no
C1_1 O1_1 Mg1_1 113.2(2) no
C10_1 O1_1 Mg1_1 111.8(2) no
C2_1 O2_1 C3_1 115.3(3) no
C2_1 O2_1 Mg1_1 116.4(2) no
C3_1 O2_1 Mg1_1 115.7(2) no
C5_1 O3_1 C4_1 114.8(3) no
C5_1 O3_1 Mg1_1 114.3(2) no
C4_1 O3_1 Mg1_1 115.3(2) no
C6_1 O4_1 C7_1 114.4(3) no
C6_1 O4_1 Mg1_1 114.2(2) no
C7_1 O4_1 Mg1_1 113.1(2) no
C8_1 O5_1 C9_1 116.6(3) no
C8_1 O5_1 Mg1_1 122.4(2) no
C9_1 O5_1 Mg1_1 120.9(2) no
Mg1_1 O6_1 H6W1_1 125(3) no
Mg1_1 O6_1 H6W2_1 132(3) no
H6W1_1 O6_1 H6W2_1 103(3) no
Mg1_1 O7_1 H7W1_1 124(3) no
Mg1_1 O7_1 H7W2_1 125(3) no
H7W1_1 O7_1 H7W2_1 109(3) no
O1_1 C1_1 C2_1 106.4(3) no
O1_1 C1_1 H1A_1 110.5 no
C2_1 C1_1 H1A_1 110.5 no
O1_1 C1_1 H1B_1 110.5 no
C2_1 C1_1 H1B_1 110.5 no
H1A_1 C1_1 H1B_1 108.6 no
O2_1 C2_1 C1_1 105.9(3) no
O2_1 C2_1 H2A_1 110.6 no
C1_1 C2_1 H2A_1 110.6 no
O2_1 C2_1 H2B_1 110.6 no
C1_1 C2_1 H2B_1 110.6 no
H2A_1 C2_1 H2B_1 108.7 no
O2_1 C3_1 C4_1 105.8(3) no
O2_1 C3_1 H3A_1 110.6 no
C4_1 C3_1 H3A_1 110.6 no
O2_1 C3_1 H3B_1 110.6 no
C4_1 C3_1 H3B_1 110.6 no
H3A_1 C3_1 H3B_1 108.7 no
O3_1 C4_1 C3_1 105.7(3) no
O3_1 C4_1 H4A_1 110.6 no
C3_1 C4_1 H4A_1 110.6 no
O3_1 C4_1 H4B_1 110.6 no
C3_1 C4_1 H4B_1 110.6 no
H4A_1 C4_1 H4B_1 108.7 no
O3_1 C5_1 C6_1 106.1(4) no
O3_1 C5_1 H5A_1 110.5 no
C6_1 C5_1 H5A_1 110.5 no
O3_1 C5_1 H5B_1 110.5 no
C6_1 C5_1 H5B_1 110.5 no
H5A_1 C5_1 H5B_1 108.7 no
O4_1 C6_1 C5_1 107.3(4) no
O4_1 C6_1 H6A_1 110.3 no
C5_1 C6_1 H6A_1 110.3 no
O4_1 C6_1 H6B_1 110.3 no
C5_1 C6_1 H6B_1 110.3 no
H6A_1 C6_1 H6B_1 108.5 no
O4_1 C7_1 C8_1 107.0(3) no
O4_1 C7_1 H7A_1 110.3 no
C8_1 C7_1 H7A_1 110.3 no
O4_1 C7_1 H7B_1 110.3 no
C8_1 C7_1 H7B_1 110.3 no
H7A_1 C7_1 H7B_1 108.6 no
O5_1 C8_1 C7_1 106.9(3) no
O5_1 C8_1 H8A_1 110.4 no
C7_1 C8_1 H8A_1 110.3 no
O5_1 C8_1 H8B_1 110.4 no
C7_1 C8_1 H8B_1 110.4 no
H8A_1 C8_1 H8B_1 108.6 no
O5_1 C9_1 C10_1 106.4(3) no
O5_1 C9_1 H9A_1 110.5 no
C10_1 C9_1 H9A_1 110.5 no
O5_1 C9_1 H9B_1 110.5 no
C10_1 C9_1 H9B_1 110.5 no
H9A_1 C9_1 H9B_1 108.6 no
O1_1 C10_1 C9_1 105.6(3) no
O1_1 C10_1 H10A_1 110.6 no
C9_1 C10_1 H10A_1 110.6 no
O1_1 C10_1 H10B_1 110.6 no
C9_1 C10_1 H10B_1 110.6 no
H10A_1 C10_1 H10B_1 108.7 no
O7_2 Mg2_2 O6_2 178.90(16) no
O7_2 Mg2_2 O5_2 89.86(12) no
O6_2 Mg2_2 O5_2 89.06(13) no
O7_2 Mg2_2 O2_2 84.67(13) no
O6_2 Mg2_2 O2_2 96.32(13) no
O5_2 Mg2_2 O2_2 143.86(13) no
O7_2 Mg2_2 O3_2 94.72(13) no
O6_2 Mg2_2 O3_2 86.04(12) no
O5_2 Mg2_2 O3_2 143.97(13) no
O2_2 Mg2_2 O3_2 72.16(11) no
O7_2 Mg2_2 O4_2 88.51(13) no
O6_2 Mg2_2 O4_2 90.96(14) no
O5_2 Mg2_2 O4_2 71.19(11) no
O2_2 Mg2_2 O4_2 143.97(12) no
O3_2 Mg2_2 O4_2 73.22(11) no
O7_2 Mg2_2 O1_2 91.15(14) no
O6_2 Mg2_2 O1_2 88.69(14) no
O5_2 Mg2_2 O1_2 71.80(11) no
O2_2 Mg2_2 O1_2 72.63(10) no
O3_2 Mg2_2 O1_2 143.55(12) no
O4_2 Mg2_2 O1_2 142.99(11) no
C10_2 O1_2 C1_2 113.1(3) no
C10_2 O1_2 Mg2_2 112.2(2) no
C1_2 O1_2 Mg2_2 113.2(2) no
C3_2 O2_2 C2_2 114.5(3) no
C3_2 O2_2 Mg2_2 116.7(2) no
C2_2 O2_2 Mg2_2 117.0(2) no
C5_2 O3_2 C4_2 114.1(3) no
C5_2 O3_2 Mg2_2 113.4(2) no
C4_2 O3_2 Mg2_2 115.4(2) no
C7_2 O4_2 C6_2 113.7(3) no
C7_2 O4_2 Mg2_2 113.2(2) no
C6_2 O4_2 Mg2_2 113.8(2) no
C9_2 O5_2 C8_2 115.7(3) no
C9_2 O5_2 Mg2_2 121.6(2) no
C8_2 O5_2 Mg2_2 122.4(2) no
Mg2_2 O6_2 H6W1_2 124(3) no
Mg2_2 O6_2 H6W2_2 125(3) no
H6W1_2 O6_2 H6W2_2 108(3) no
Mg2_2 O7_2 H7W1_2 122(3) no
Mg2_2 O7_2 H7W2_2 129(3) no
H7W1_2 O7_2 H7W2_2 107(3) no
O1_2 C1_2 C2_2 106.5(3) no
O1_2 C1_2 H1A_2 110.4 no
C2_2 C1_2 H1A_2 110.4 no
O1_2 C1_2 H1B_2 110.4 no
C2_2 C1_2 H1B_2 110.4 no
H1A_2 C1_2 H1B_2 108.6 no
O2_2 C2_2 C1_2 105.2(3) no
O2_2 C2_2 H2A_2 110.7 no
C1_2 C2_2 H2A_2 110.7 no
O2_2 C2_2 H2B_2 110.7 no
C1_2 C2_2 H2B_2 110.7 no
H2A_2 C2_2 H2B_2 108.8 no
O2_2 C3_2 C4_2 105.6(3) no
O2_2 C3_2 H3A_2 110.6 no
C4_2 C3_2 H3A_2 110.6 no
O2_2 C3_2 H3B_2 110.6 no
C4_2 C3_2 H3B_2 110.6 no
H3A_2 C3_2 H3B_2 108.8 no
O3_2 C4_2 C3_2 105.7(3) no
O3_2 C4_2 H4A_2 110.6 no
C3_2 C4_2 H4A_2 110.6 no
O3_2 C4_2 H4B_2 110.6 no
C3_2 C4_2 H4B_2 110.6 no
H4A_2 C4_2 H4B_2 108.7 no
O3_2 C5_2 C6_2 105.9(3) no
O3_2 C5_2 H5A_2 110.6 no
C6_2 C5_2 H5A_2 110.6 no
O3_2 C5_2 H5B_2 110.6 no
C6_2 C5_2 H5B_2 110.6 no
H5A_2 C5_2 H5B_2 108.7 no
O4_2 C6_2 C5_2 106.3(4) no
O4_2 C6_2 H6A_2 110.5 no
C5_2 C6_2 H6A_2 110.5 no
O4_2 C6_2 H6B_2 110.5 no
C5_2 C6_2 H6B_2 110.5 no
H6A_2 C6_2 H6B_2 108.7 no
O4_2 C7_2 C8_2 106.3(3) no
O4_2 C7_2 H7A_2 110.5 no
C8_2 C7_2 H7A_2 110.5 no
O4_2 C7_2 H7B_2 110.5 no
C8_2 C7_2 H7B_2 110.5 no
H7A_2 C7_2 H7B_2 108.7 no
O5_2 C8_2 C7_2 107.0(3) no
O5_2 C8_2 H8A_2 110.3 no
C7_2 C8_2 H8A_2 110.3 no
O5_2 C8_2 H8B_2 110.3 no
C7_2 C8_2 H8B_2 110.3 no
H8A_2 C8_2 H8B_2 108.6 no
O5_2 C9_2 C10_2 105.8(3) no
O5_2 C9_2 H9A_2 110.6 no
C10_2 C9_2 H9A_2 110.6 no
O5_2 C9_2 H9B_2 110.6 no
C10_2 C9_2 H9B_2 110.6 no
H9A_2 C9_2 H9B_2 108.7 no
O1_2 C10_2 C9_2 105.8(3) no
O1_2 C10_2 H10A_2 110.6 no
C9_2 C10_2 H10A_2 110.6 no
O1_2 C10_2 H10B_2 110.6 no
C9_2 C10_2 H10B_2 110.6 no
H10A_2 C10_2 H10B_2 108.7 no
O7_3 Mg3_3 O6_3 179.19(17) no
O7_3 Mg3_3 O5_3 89.63(12) no
O6_3 Mg3_3 O5_3 89.63(13) no
O7_3 Mg3_3 O2_3 84.98(13) no
O6_3 Mg3_3 O2_3 95.82(13) no
O5_3 Mg3_3 O2_3 143.62(13) no
O7_3 Mg3_3 O3_3 94.72(13) no
O6_3 Mg3_3 O3_3 85.68(12) no
O5_3 Mg3_3 O3_3 143.85(13) no
O2_3 Mg3_3 O3_3 72.52(11) no
O7_3 Mg3_3 O4_3 88.97(14) no
O6_3 Mg3_3 O4_3 90.48(15) no
O5_3 Mg3_3 O4_3 71.52(11) no
O2_3 Mg3_3 O4_3 144.03(12) no
O3_3 Mg3_3 O4_3 72.70(11) no
O7_3 Mg3_3 O1_3 91.49(14) no
O6_3 Mg3_3 O1_3 88.60(14) no
O5_3 Mg3_3 O1_3 71.70(11) no
O2_3 Mg3_3 O1_3 72.51(10) no
O3_3 Mg3_3 O1_3 143.74(12) no
O4_3 Mg3_3 O1_3 143.21(12) no
C1_3 O1_3 C10_3 113.0(3) no
C1_3 O1_3 Mg3_3 113.3(2) no
C10_3 O1_3 Mg3_3 112.5(2) no
C2_3 O2_3 C3_3 115.2(3) no
C2_3 O2_3 Mg3_3 116.4(2) no
C3_3 O2_3 Mg3_3 116.1(2) no
C4_3 O3_3 C5_3 114.3(3) no
C4_3 O3_3 Mg3_3 115.9(2) no
C5_3 O3_3 Mg3_3 115.5(2) no
C7_3 O4_3 C6_3 114.3(3) no
C7_3 O4_3 Mg3_3 112.3(2) no
C6_3 O4_3 Mg3_3 113.7(2) no
C8_3 O5_3 C9_3 116.3(3) no
C8_3 O5_3 Mg3_3 122.2(2) no
C9_3 O5_3 Mg3_3 121.2(2) no
Mg3_3 O6_3 H6W1_3 125(3) no
Mg3_3 O6_3 H6W2_3 128(3) no
H6W1_3 O6_3 H6W2_3 107(3) no
Mg3_3 O7_3 H7W1_3 120(3) no
Mg3_3 O7_3 H7W2_3 130(3) no
H7W1_3 O7_3 H7W2_3 107(3) no
O1_3 C1_3 C2_3 106.1(4) no
O1_3 C1_3 H1A_3 110.5 no
C2_3 C1_3 H1A_3 110.5 no
O1_3 C1_3 H1B_3 110.5 no
C2_3 C1_3 H1B_3 110.5 no
H1A_3 C1_3 H1B_3 108.7 no
O2_3 C2_3 C1_3 106.1(3) no
O2_3 C2_3 H2A_3 110.5 no
C1_3 C2_3 H2A_3 110.5 no
O2_3 C2_3 H2B_3 110.5 no
C1_3 C2_3 H2B_3 110.5 no
H2A_3 C2_3 H2B_3 108.7 no
O2_3 C3_3 C4_3 105.8(3) no
O2_3 C3_3 H3A_3 110.6 no
C4_3 C3_3 H3A_3 110.6 no
O2_3 C3_3 H3B_3 110.6 no
C4_3 C3_3 H3B_3 110.6 no
H3A_3 C3_3 H3B_3 108.7 no
O3_3 C4_3 C3_3 105.4(3) no
O3_3 C4_3 H4A_3 110.7 no
C3_3 C4_3 H4A_3 110.7 no
O3_3 C4_3 H4B_3 110.7 no
C3_3 C4_3 H4B_3 110.7 no
H4A_3 C4_3 H4B_3 108.8 no
O3_3 C5_3 C6_3 106.6(4) no
O3_3 C5_3 H5A_3 110.4 no
C6_3 C5_3 H5A_3 110.4 no
O3_3 C5_3 H5B_3 110.4 no
C6_3 C5_3 H5B_3 110.4 no
H5A_3 C5_3 H5B_3 108.6 no
O4_3 C6_3 C5_3 106.4(4) no
O4_3 C6_3 H6A_3 110.5 no
C5_3 C6_3 H6A_3 110.5 no
O4_3 C6_3 H6B_3 110.5 no
C5_3 C6_3 H6B_3 110.5 no
H6A_3 C6_3 H6B_3 108.6 no
O4_3 C7_3 C8_3 107.1(3) no
O4_3 C7_3 H7A_3 110.3 no
C8_3 C7_3 H7A_3 110.3 no
O4_3 C7_3 H7B_3 110.3 no
C8_3 C7_3 H7B_3 110.3 no
H7A_3 C7_3 H7B_3 108.6 no
O5_3 C8_3 C7_3 107.1(3) no
O5_3 C8_3 H8A_3 110.3 no
C7_3 C8_3 H8A_3 110.3 no
O5_3 C8_3 H8B_3 110.3 no
C7_3 C8_3 H8B_3 110.3 no
H8A_3 C8_3 H8B_3 108.6 no
O5_3 C9_3 C10_3 106.3(3) no
O5_3 C9_3 H9A_3 110.5 no
C10_3 C9_3 H9A_3 110.5 no
O5_3 C9_3 H9B_3 110.5 no
C10_3 C9_3 H9B_3 110.5 no
H9A_3 C9_3 H9B_3 108.7 no
O1_3 C10_3 C9_3 105.2(3) no
O1_3 C10_3 H10A_3 110.7 no
C9_3 C10_3 H10A_3 110.7 no
O1_3 C10_3 H10B_3 110.7 no
C9_3 C10_3 H10B_3 110.7 no
H10A_3 C10_3 H10B_3 108.8 no
O10_4 N1_4 O8_4 122.2(5) no
O10_4 N1_4 O9_4 119.9(5) no
O8_4 N1_4 O9_4 117.9(4) no
O8_5 N2_5 O9_5 119.6(5) no
O8_5 N2_5 O10_5 121.2(5) no
O9_5 N2_5 O10_5 119.1(5) no
O8_6 N3_6 O10_6 121.9(5) no
O8_6 N3_6 O9_6 118.4(5) no
O10_6 N3_6 O9_6 119.6(5) no
O8_7 N4_7 O10_7 121.9(5) no
O8_7 N4_7 O9_7 118.7(4) no
O10_7 N4_7 O9_7 119.4(5) no
O10_8 N5_8 O9_8 120.1(5) no
O10_8 N5_8 O8_8 121.3(5) no
O9_8 N5_8 O8_8 118.5(4) no
O10_9 N6_9 O8_9 121.8(5) no
O10_9 N6_9 O9_9 120.1(5) no
O8_9 N6_9 O9_9 118.1(4) no

loop_
_geom_bond_atom_site_label_1
_geom_bond_atom_site_label_2
_geom_bond_site_symmetry_2
_geom_bond_distance
_geom_bond_publ_flag
Mg1_1 O7_1 . 2.011(3) no
Mg1_1 O6_1 . 2.015(3) no
Mg1_1 O5_1 . 2.119(2) no
Mg1_1 O2_1 . 2.177(3) no
Mg1_1 O3_1 . 2.197(3) no
Mg1_1 O4_1 . 2.221(3) no
Mg1_1 O1_1 . 2.235(3) no
O1_1 C1_1 . 1.424(4) no
O1_1 C10_1 . 1.437(4) no
O2_1 C2_1 . 1.426(4) no
O2_1 C3_1 . 1.427(4) no
O3_1 C5_1 . 1.427(4) no
O3_1 C4_1 . 1.435(4) no
O4_1 C6_1 . 1.424(4) no
O4_1 C7_1 . 1.427(4) no
O5_1 C8_1 . 1.428(4) no
O5_1 C9_1 . 1.428(4) no
O6_1 H6W1_1 . 0.77(2) no
O6_1 H6W2_1 . 0.76(2) no
O7_1 H7W1_1 . 0.74(2) no
O7_1 H7W2_1 . 0.75(2) no
C1_1 C2_1 . 1.501(5) no
C1_1 H1A_1 . 0.9700 no
C1_1 H1B_1 . 0.9700 no
C2_1 H2A_1 . 0.9700 no
C2_1 H2B_1 . 0.9700 no
C3_1 C4_1 . 1.495(5) no
C3_1 H3A_1 . 0.9700 no
C3_1 H3B_1 . 0.9700 no
C4_1 H4A_1 . 0.9700 no
C4_1 H4B_1 . 0.9700 no
C5_1 C6_1 . 1.497(6) no
C5_1 H5A_1 . 0.9700 no
C5_1 H5B_1 . 0.9700 no
C6_1 H6A_1 . 0.9700 no
C6_1 H6B_1 . 0.9700 no
C7_1 C8_1 . 1.491(5) no
C7_1 H7A_1 . 0.9700 no
C7_1 H7B_1 . 0.9700 no
C8_1 H8A_1 . 0.9700 no
C8_1 H8B_1 . 0.9700 no
C9_1 C10_1 . 1.489(5) no
C9_1 H9A_1 . 0.9700 no
C9_1 H9B_1 . 0.9700 no
C10_1 H10A_1 . 0.9700 no
C10_1 H10B_1 . 0.9700 no
Mg2_2 O7_2 . 2.008(3) no
Mg2_2 O6_2 . 2.023(3) no
Mg2_2 O5_2 . 2.111(3) no
Mg2_2 O2_2 . 2.175(3) no
Mg2_2 O3_2 . 2.199(3) no
Mg2_2 O4_2 . 2.218(3) no
Mg2_2 O1_2 . 2.227(3) no
O1_2 C10_2 . 1.439(4) no
O1_2 C1_2 . 1.441(4) no
O2_2 C3_2 . 1.430(4) no
O2_2 C2_2 . 1.440(4) no
O3_2 C5_2 . 1.431(4) no
O3_2 C4_2 . 1.437(4) no
O4_2 C7_2 . 1.429(4) no
O4_2 C6_2 . 1.437(4) no
O5_2 C9_2 . 1.424(4) no
O5_2 C8_2 . 1.431(4) no
O6_2 H6W1_2 . 0.75(2) no
O6_2 H6W2_2 . 0.75(2) no
O7_2 H7W1_2 . 0.76(2) no
O7_2 H7W2_2 . 0.75(2) no
C1_2 C2_2 . 1.499(5) no
C1_2 H1A_2 . 0.9700 no
C1_2 H1B_2 . 0.9700 no
C2_2 H2A_2 . 0.9700 no
C2_2 H2B_2 . 0.9700 no
C3_2 C4_2 . 1.494(5) no
C3_2 H3A_2 . 0.9700 no
C3_2 H3B_2 . 0.9700 no
C4_2 H4A_2 . 0.9700 no
C4_2 H4B_2 . 0.9700 no
C5_2 C6_2 . 1.494(5) no
C5_2 H5A_2 . 0.9700 no
C5_2 H5B_2 . 0.9700 no
C6_2 H6A_2 . 0.9700 no
C6_2 H6B_2 . 0.9700 no
C7_2 C8_2 . 1.497(5) no
C7_2 H7A_2 . 0.9700 no
C7_2 H7B_2 . 0.9700 no
C8_2 H8A_2 . 0.9700 no
C8_2 H8B_2 . 0.9700 no
C9_2 C10_2 . 1.500(5) no
C9_2 H9A_2 . 0.9700 no
C9_2 H9B_2 . 0.9700 no
C10_2 H10A_2 . 0.9700 no
C10_2 H10B_2 . 0.9700 no
Mg3_3 O7_3 . 2.011(3) no
Mg3_3 O6_3 . 2.011(3) no
Mg3_3 O5_3 . 2.116(3) no
Mg3_3 O2_3 . 2.172(3) no
Mg3_3 O3_3 . 2.180(3) no
Mg3_3 O4_3 . 2.234(3) no
Mg3_3 O1_3 . 2.234(3) no
O1_3 C1_3 . 1.427(4) no
O1_3 C10_3 . 1.437(4) no
O2_3 C2_3 . 1.422(4) no
O2_3 C3_3 . 1.430(4) no
O3_3 C4_3 . 1.426(4) no
O3_3 C5_3 . 1.425(4) no
O4_3 C7_3 . 1.430(4) no
O4_3 C6_3 . 1.433(4) no
O5_3 C8_3 . 1.423(4) no
O5_3 C9_3 . 1.424(4) no
O6_3 H6W1_3 . 0.75(2) no
O6_3 H6W2_3 . 0.75(2) no
O7_3 H7W1_3 . 0.77(2) no
O7_3 H7W2_3 . 0.75(2) no
C1_3 C2_3 . 1.497(5) no
C1_3 H1A_3 . 0.9700 no
C1_3 H1B_3 . 0.9700 no
C2_3 H2A_3 . 0.9700 no
C2_3 H2B_3 . 0.9700 no
C3_3 C4_3 . 1.504(5) no
C3_3 H3A_3 . 0.9700 no
C3_3 H3B_3 . 0.9700 no
C4_3 H4A_3 . 0.9700 no
C4_3 H4B_3 . 0.9700 no
C5_3 C6_3 . 1.487(6) no
C5_3 H5A_3 . 0.9700 no
C5_3 H5B_3 . 0.9700 no
C6_3 H6A_3 . 0.9700 no
C6_3 H6B_3 . 0.9700 no
C7_3 C8_3 . 1.494(5) no
C7_3 H7A_3 . 0.9700 no
C7_3 H7B_3 . 0.9700 no
C8_3 H8A_3 . 0.9700 no
C8_3 H8B_3 . 0.9700 no
C9_3 C10_3 . 1.504(5) no
C9_3 H9A_3 . 0.9700 no
C9_3 H9B_3 . 0.9700 no
C10_3 H10A_3 . 0.9700 no
C10_3 H10B_3 . 0.9700 no
N1_4 O10_4 . 1.224(4) no
N1_4 O8_4 . 1.239(4) no
N1_4 O9_4 . 1.244(4) no
N2_5 O8_5 . 1.221(4) no
N2_5 O9_5 . 1.225(4) no
N2_5 O10_5 . 1.235(4) no
N3_6 O8_6 . 1.224(4) no
N3_6 O10_6 . 1.227(4) no
N3_6 O9_6 . 1.249(4) no
N4_7 O8_7 . 1.224(4) no
N4_7 O10_7 . 1.225(4) no
N4_7 O9_7 . 1.243(4) no
N5_8 O10_8 . 1.224(4) no
N5_8 O9_8 . 1.237(4) no
N5_8 O8_8 . 1.243(4) no
N6_9 O10_9 . 1.224(4) no
N6_9 O8_9 . 1.245(4) no
N6_9 O9_9 . 1.248(4) no

loop_
_geom_torsion_atom_site_label_1
_geom_torsion_atom_site_label_2
_geom_torsion_atom_site_label_3
_geom_torsion_atom_site_label_4
_geom_torsion
_geom_torsion_publ_flag
O7_1 Mg1_1 O1_1 C1_1 66.4(3) no
O6_1 Mg1_1 O1_1 C1_1 -114.6(3) no
O5_1 Mg1_1 O1_1 C1_1 156.3(3) no
O2_1 Mg1_1 O1_1 C1_1 -18.1(2) no
O3_1 Mg1_1 O1_1 C1_1 -31.8(3) no
O4_1 Mg1_1 O1_1 C1_1 154.0(2) no
O7_1 Mg1_1 O1_1 C10_1 -63.2(3) no
O6_1 Mg1_1 O1_1 C10_1 115.8(2) no
O5_1 Mg1_1 O1_1 C10_1 26.7(2) no
O2_1 Mg1_1 O1_1 C10_1 -147.7(3) no
O3_1 Mg1_1 O1_1 C10_1 -161.4(2) no
O4_1 Mg1_1 O1_1 C10_1 24.5(3) no
O7_1 Mg1_1 O2_1 C2_1 -106.0(3) no
O6_1 Mg1_1 O2_1 C2_1 73.0(3) no
O5_1 Mg1_1 O2_1 C2_1 -23.2(3) no
O3_1 Mg1_1 O2_1 C2_1 157.5(3) no
O4_1 Mg1_1 O2_1 C2_1 174.0(2) no
O1_1 Mg1_1 O2_1 C2_1 -14.1(3) no
O7_1 Mg1_1 O2_1 C3_1 113.7(3) no
O6_1 Mg1_1 O2_1 C3_1 -67.3(3) no
O5_1 Mg1_1 O2_1 C3_1 -163.5(2) no
O3_1 Mg1_1 O2_1 C3_1 17.2(2) no
O4_1 Mg1_1 O2_1 C3_1 33.7(3) no
O1_1 Mg1_1 O2_1 C3_1 -154.4(3) no
O7_1 Mg1_1 O3_1 C5_1 68.1(3) no
O6_1 Mg1_1 O3_1 C5_1 -111.5(3) no
O5_1 Mg1_1 O3_1 C5_1 -28.1(4) no
O2_1 Mg1_1 O3_1 C5_1 151.2(3) no
O4_1 Mg1_1 O3_1 C5_1 -18.8(3) no
O1_1 Mg1_1 O3_1 C5_1 164.9(3) no
O7_1 Mg1_1 O3_1 C4_1 -68.2(3) no
O6_1 Mg1_1 O3_1 C4_1 112.3(3) no
O5_1 Mg1_1 O3_1 C4_1 -164.4(2) no
O2_1 Mg1_1 O3_1 C4_1 14.9(2) no
O4_1 Mg1_1 O3_1 C4_1 -155.1(3) no
O1_1 Mg1_1 O3_1 C4_1 28.7(3) no
O7_1 Mg1_1 O4_1 C6_1 -108.2(3) no
O6_1 Mg1_1 O4_1 C6_1 73.1(3) no
O5_1 Mg1_1 O4_1 C6_1 161.3(3) no
O2_1 Mg1_1 O4_1 C6_1 -29.3(4) no
O3_1 Mg1_1 O4_1 C6_1 -12.9(3) no
O1_1 Mg1_1 O4_1 C6_1 163.5(3) no
O7_1 Mg1_1 O4_1 C7_1 118.6(3) no
O6_1 Mg1_1 O4_1 C7_1 -60.1(3) no
O5_1 Mg1_1 O4_1 C7_1 28.1(2) no
O2_1 Mg1_1 O4_1 C7_1 -162.5(2) no
O3_1 Mg1_1 O4_1 C7_1 -146.1(3) no
O1_1 Mg1_1 O4_1 C7_1 30.3(3) no
O7_1 Mg1_1 O5_1 C8_1 -90.8(3) no
O6_1 Mg1_1 O5_1 C8_1 89.5(3) no
O2_1 Mg1_1 O5_1 C8_1 -172.0(3) no
O3_1 Mg1_1 O5_1 C8_1 6.9(4) no
O4_1 Mg1_1 O5_1 C8_1 -2.5(3) no
O1_1 Mg1_1 O5_1 C8_1 178.9(3) no
O7_1 Mg1_1 O5_1 C9_1 92.9(3) no
O6_1 Mg1_1 O5_1 C9_1 -86.7(3) no
O2_1 Mg1_1 O5_1 C9_1 11.8(3) no
O3_1 Mg1_1 O5_1 C9_1 -169.3(2) no
O4_1 Mg1_1 O5_1 C9_1 -178.8(3) no
O1_1 Mg1_1 O5_1 C9_1 2.7(3) no
C10_1 O1_1 C1_1 C2_1 173.6(3) no
Mg1_1 O1_1 C1_1 C2_1 44.8(4) no
C3_1 O2_1 C2_1 C1_1 -178.2(3) no
Mg1_1 O2_1 C2_1 C1_1 41.4(4) no
O1_1 C1_1 C2_1 O2_1 -54.4(4) no
C2_1 O2_1 C3_1 C4_1 175.2(3) no
Mg1_1 O2_1 C3_1 C4_1 -44.1(4) no
C5_1 O3_1 C4_1 C3_1 -177.8(3) no
Mg1_1 O3_1 C4_1 C3_1 -41.8(4) no
O2_1 C3_1 C4_1 O3_1 53.3(4) no
C4_1 O3_1 C5_1 C6_1 -178.4(3) no
Mg1_1 O3_1 C5_1 C6_1 45.1(4) no
C7_1 O4_1 C6_1 C5_1 172.7(4) no
Mg1_1 O4_1 C6_1 C5_1 40.1(4) no
O3_1 C5_1 C6_1 O4_1 -54.2(5) no
C6_1 O4_1 C7_1 C8_1 179.1(4) no
Mg1_1 O4_1 C7_1 C8_1 -47.8(4) no
C9_1 O5_1 C8_1 C7_1 155.1(3) no
Mg1_1 O5_1 C8_1 C7_1 -21.3(4) no
O4_1 C7_1 C8_1 O5_1 42.7(5) no
C8_1 O5_1 C9_1 C10_1 154.1(3) no
Mg1_1 O5_1 C9_1 C10_1 -29.5(4) no
C1_1 O1_1 C10_1 C9_1 -179.2(3) no
Mg1_1 O1_1 C10_1 C9_1 -49.8(3) no
O5_1 C9_1 C10_1 O1_1 49.3(4) no
O7_2 Mg2_2 O1_2 C10_2 63.8(3) no
O6_2 Mg2_2 O1_2 C10_2 -115.1(3) no
O5_2 Mg2_2 O1_2 C10_2 -25.7(2) no
O2_2 Mg2_2 O1_2 C10_2 147.9(3) no
O3_2 Mg2_2 O1_2 C10_2 163.4(3) no
O4_2 Mg2_2 O1_2 C10_2 -25.2(3) no
O7_2 Mg2_2 O1_2 C1_2 -65.7(3) no
O6_2 Mg2_2 O1_2 C1_2 115.4(2) no
O5_2 Mg2_2 O1_2 C1_2 -155.2(3) no
O2_2 Mg2_2 O1_2 C1_2 18.3(2) no
O3_2 Mg2_2 O1_2 C1_2 33.8(3) no
O4_2 Mg2_2 O1_2 C1_2 -154.8(2) no
O7_2 Mg2_2 O2_2 C3_2 -112.4(3) no
O6_2 Mg2_2 O2_2 C3_2 68.0(3) no
O5_2 Mg2_2 O2_2 C3_2 165.1(3) no
O3_2 Mg2_2 O2_2 C3_2 -15.7(3) no
O4_2 Mg2_2 O2_2 C3_2 -32.4(4) no
O1_2 Mg2_2 O2_2 C3_2 154.7(3) no
O7_2 Mg2_2 O2_2 C2_2 106.7(3) no
O6_2 Mg2_2 O2_2 C2_2 -72.9(3) no
O5_2 Mg2_2 O2_2 C2_2 24.2(4) no
O3_2 Mg2_2 O2_2 C2_2 -156.6(3) no
O4_2 Mg2_2 O2_2 C2_2 -173.3(3) no
O1_2 Mg2_2 O2_2 C2_2 13.8(3) no
O7_2 Mg2_2 O3_2 C5_2 -67.7(3) no
O6_2 Mg2_2 O3_2 C5_2 111.5(3) no
O5_2 Mg2_2 O3_2 C5_2 28.6(4) no
O2_2 Mg2_2 O3_2 C5_2 -150.5(3) no
O4_2 Mg2_2 O3_2 C5_2 19.3(3) no
O1_2 Mg2_2 O3_2 C5_2 -166.1(3) no
O7_2 Mg2_2 O3_2 C4_2 66.6(3) no
O6_2 Mg2_2 O3_2 C4_2 -114.2(3) no
O5_2 Mg2_2 O3_2 C4_2 162.9(3) no
O2_2 Mg2_2 O3_2 C4_2 -16.2(2) no
O4_2 Mg2_2 O3_2 C4_2 153.6(3) no
O1_2 Mg2_2 O3_2 C4_2 -31.8(3) no
O7_2 Mg2_2 O4_2 C7_2 -119.4(3) no
O6_2 Mg2_2 O4_2 C7_2 59.6(3) no
O5_2 Mg2_2 O4_2 C7_2 -29.1(2) no
O2_2 Mg2_2 O4_2 C7_2 161.7(3) no
O3_2 Mg2_2 O4_2 C7_2 145.2(3) no
O1_2 Mg2_2 O4_2 C7_2 -29.5(3) no
O7_2 Mg2_2 O4_2 C6_2 108.7(3) no
O6_2 Mg2_2 O4_2 C6_2 -72.2(3) no
O5_2 Mg2_2 O4_2 C6_2 -160.9(3) no
O2_2 Mg2_2 O4_2 C6_2 29.9(4) no
O3_2 Mg2_2 O4_2 C6_2 13.3(3) no
O1_2 Mg2_2 O4_2 C6_2 -161.3(3) no
O7_2 Mg2_2 O5_2 C9_2 -95.0(3) no
O6_2 Mg2_2 O5_2 C9_2 85.2(3) no
O2_2 Mg2_2 O5_2 C9_2 -14.3(4) no
O3_2 Mg2_2 O5_2 C9_2 167.2(3) no
O4_2 Mg2_2 O5_2 C9_2 176.5(3) no
O1_2 Mg2_2 O5_2 C9_2 -3.7(3) no
O7_2 Mg2_2 O5_2 C8_2 91.8(3) no
O6_2 Mg2_2 O5_2 C8_2 -88.0(3) no
O2_2 Mg2_2 O5_2 C8_2 172.5(3) no
O3_2 Mg2_2 O5_2 C8_2 -6.0(4) no
O4_2 Mg2_2 O5_2 C8_2 3.3(3) no
O1_2 Mg2_2 O5_2 C8_2 -176.9(3) no
C10_2 O1_2 C1_2 C2_2 -174.4(3) no
Mg2_2 O1_2 C1_2 C2_2 -45.3(4) no
C3_2 O2_2 C2_2 C1_2 177.2(3) no
Mg2_2 O2_2 C2_2 C1_2 -41.1(4) no
O1_2 C1_2 C2_2 O2_2 54.0(4) no
C2_2 O2_2 C3_2 C4_2 -175.6(3) no
Mg2_2 O2_2 C3_2 C4_2 42.5(4) no
C5_2 O3_2 C4_2 C3_2 176.8(3) no
Mg2_2 O3_2 C4_2 C3_2 42.8(4) no
O2_2 C3_2 C4_2 O3_2 -52.6(4) no
C4_2 O3_2 C5_2 C6_2 178.1(3) no
Mg2_2 O3_2 C5_2 C6_2 -47.0(4) no
C7_2 O4_2 C6_2 C5_2 -173.2(3) no
Mg2_2 O4_2 C6_2 C5_2 -41.6(4) no
O3_2 C5_2 C6_2 O4_2 56.5(4) no
C6_2 O4_2 C7_2 C8_2 -179.7(3) no
Mg2_2 O4_2 C7_2 C8_2 48.4(4) no
C9_2 O5_2 C8_2 C7_2 -152.9(3) no
Mg2_2 O5_2 C8_2 C7_2 20.7(4) no
O4_2 C7_2 C8_2 O5_2 -42.6(4) no
C8_2 O5_2 C9_2 C10_2 -156.3(3) no
Mg2_2 O5_2 C9_2 C10_2 30.0(4) no
C1_2 O1_2 C10_2 C9_2 178.2(3) no
Mg2_2 O1_2 C10_2 C9_2 48.6(4) no
O5_2 C9_2 C10_2 O1_2 -48.6(4) no
O7_3 Mg3_3 O1_3 C1_3 -66.5(3) no
O6_3 Mg3_3 O1_3 C1_3 114.3(3) no
O5_3 Mg3_3 O1_3 C1_3 -155.6(3) no
O2_3 Mg3_3 O1_3 C1_3 17.8(2) no
O3_3 Mg3_3 O1_3 C1_3 33.6(4) no
O4_3 Mg3_3 O1_3 C1_3 -156.7(3) no
O7_3 Mg3_3 O1_3 C10_3 63.3(2) no
O6_3 Mg3_3 O1_3 C10_3 -115.9(3) no
O5_3 Mg3_3 O1_3 C10_3 -25.9(2) no
O2_3 Mg3_3 O1_3 C10_3 147.5(2) no
O3_3 Mg3_3 O1_3 C10_3 163.3(2) no
O4_3 Mg3_3 O1_3 C10_3 -27.0(3) no
O7_3 Mg3_3 O2_3 C2_3 107.6(3) no
O6_3 Mg3_3 O2_3 C2_3 -72.3(3) no
O5_3 Mg3_3 O2_3 C2_3 25.0(4) no
O3_3 Mg3_3 O2_3 C2_3 -155.9(3) no
O4_3 Mg3_3 O2_3 C2_3 -171.2(3) no
O1_3 Mg3_3 O2_3 C2_3 14.4(3) no
O7_3 Mg3_3 O2_3 C3_3 -111.8(3) no
O6_3 Mg3_3 O2_3 C3_3 68.3(3) no
O5_3 Mg3_3 O2_3 C3_3 165.6(3) no
O3_3 Mg3_3 O2_3 C3_3 -15.3(3) no
O4_3 Mg3_3 O2_3 C3_3 -30.6(4) no
O1_3 Mg3_3 O2_3 C3_3 155.0(3) no
O7_3 Mg3_3 O3_3 C4_3 66.4(3) no
O6_3 Mg3_3 O3_3 C4_3 -114.3(3) no
O5_3 Mg3_3 O3_3 C4_3 162.3(3) no
O2_3 Mg3_3 O3_3 C4_3 -16.8(2) no
O4_3 Mg3_3 O3_3 C4_3 153.8(3) no
O1_3 Mg3_3 O3_3 C4_3 -32.6(3) no
O7_3 Mg3_3 O3_3 C5_3 -71.1(3) no
O6_3 Mg3_3 O3_3 C5_3 108.2(3) no
O5_3 Mg3_3 O3_3 C5_3 24.7(4) no
O2_3 Mg3_3 O3_3 C5_3 -154.3(3) no
O4_3 Mg3_3 O3_3 C5_3 16.3(3) no
O1_3 Mg3_3 O3_3 C5_3 -170.1(3) no
O7_3 Mg3_3 O4_3 C7_3 -117.5(3) no
O6_3 Mg3_3 O4_3 C7_3 61.9(3) no
O5_3 Mg3_3 O4_3 C7_3 -27.6(2) no
O2_3 Mg3_3 O4_3 C7_3 162.5(2) no
O3_3 Mg3_3 O4_3 C7_3 147.2(3) no
O1_3 Mg3_3 O4_3 C7_3 -26.4(3) no
O7_3 Mg3_3 O4_3 C6_3 110.7(3) no
O6_3 Mg3_3 O4_3 C6_3 -69.9(3) no
O5_3 Mg3_3 O4_3 C6_3 -159.4(3) no
O2_3 Mg3_3 O4_3 C6_3 30.7(4) no
O3_3 Mg3_3 O4_3 C6_3 15.4(3) no
O1_3 Mg3_3 O4_3 C6_3 -158.2(3) no
O7_3 Mg3_3 O5_3 C8_3 90.7(3) no
O6_3 Mg3_3 O5_3 C8_3 -89.0(3) no
O2_3 Mg3_3 O5_3 C8_3 171.7(3) no
O3_3 Mg3_3 O5_3 C8_3 -6.8(4) no
O4_3 Mg3_3 O5_3 C8_3 1.7(3) no
O1_3 Mg3_3 O5_3 C8_3 -177.6(3) no
O7_3 Mg3_3 O5_3 C9_3 -95.5(3) no
O6_3 Mg3_3 O5_3 C9_3 84.8(3) no
O2_3 Mg3_3 O5_3 C9_3 -14.5(4) no
O3_3 Mg3_3 O5_3 C9_3 167.0(3) no
O4_3 Mg3_3 O5_3 C9_3 175.4(3) no
O1_3 Mg3_3 O5_3 C9_3 -3.8(3) no
C10_3 O1_3 C1_3 C2_3 -173.9(3) no
Mg3_3 O1_3 C1_3 C2_3 -44.4(4) no
C3_3 O2_3 C2_3 C1_3 177.2(3) no
Mg3_3 O2_3 C2_3 C1_3 -41.8(4) no
O1_3 C1_3 C2_3 O2_3 54.3(4) no
C2_3 O2_3 C3_3 C4_3 -177.1(3) no
Mg3_3 O2_3 C3_3 C4_3 41.8(4) no
C5_3 O3_3 C4_3 C3_3 -179.0(3) no
Mg3_3 O3_3 C4_3 C3_3 43.0(4) no
O2_3 C3_3 C4_3 O3_3 -52.4(4) no
C4_3 O3_3 C5_3 C6_3 178.2(3) no
Mg3_3 O3_3 C5_3 C6_3 -43.6(4) no
C7_3 O4_3 C6_3 C5_3 -173.0(3) no
Mg3_3 O4_3 C6_3 C5_3 -42.3(4) no
O3_3 C5_3 C6_3 O4_3 54.3(4) no
C6_3 O4_3 C7_3 C8_3 179.0(3) no
Mg3_3 O4_3 C7_3 C8_3 47.6(4) no
C9_3 O5_3 C8_3 C7_3 -151.5(3) no
Mg3_3 O5_3 C8_3 C7_3 22.5(4) no
O4_3 C7_3 C8_3 O5_3 -43.8(4) no
C8_3 O5_3 C9_3 C10_3 -155.5(3) no
Mg3_3 O5_3 C9_3 C10_3 30.4(4) no
C1_3 O1_3 C10_3 C9_3 178.5(3) no
Mg3_3 O1_3 C10_3 C9_3 48.6(3) no
O5_3 C9_3 C10_3 O1_3 -48.8(4) no
